data_7150336
loop_
_publ_author_name
'Arany, Andrea'
'Crowley, Patrick J.'
'Fawcett, John'
'Hursthouse, Michael B.'
'Kariuki, Benson M.'
'Light, Mark E.'
'Moralee, Andrew C.'
'Percy, Jonathan M.'
'Salafia, Vittoria'

_publ_section_title
;
 Highly-functionalised difluorinated (hydroxymethyl)conduritol
 analogues via the Diels-Alder reactions of a difluorinated dienophile.
;
_journal_issue 4
_journal_name_full 'Organic &amp; biomolecular chemistry'
_journal_page_first 455
_journal_page_last 465
_journal_paper_doi 10.1039/b314314g
_journal_volume 2
_journal_year 2004
_chemical_formula_sum 'C15 H21 F2 N O5'
_chemical_formula_weight 333.33
_chemical_name_systematic
;
?
;
_space_group_IT_number 2
_symmetry_cell_setting triclinic
_symmetry_space_group_name_Hall '-P 1'
_symmetry_space_group_name_H-M 'P -1'
_atom_sites_solution_hydrogens geom
_atom_sites_solution_primary direct
_atom_sites_solution_secondary difmap
_audit_creation_method SHELXL-97
_cell_angle_alpha 98.346(10)
_cell_angle_beta 96.497(9)
_cell_angle_gamma 91.913(10)
_cell_formula_units_Z 2
_cell_length_a 6.951(4)
_cell_length_b 8.869(5)
_cell_length_c 13.399(7)
_cell_measurement_reflns_used 533
_cell_measurement_temperature 150(2)
_cell_measurement_theta_max 18.47
_cell_measurement_theta_min 2.32
_cell_volume 811.0(8)
_computing_cell_refinement 'Bruker SMART'
_computing_data_collection 'Bruker SMART'
_computing_data_reduction 'Bruker SAINT'
_computing_molecular_graphics 'Bruker SHELXTL'
_computing_publication_material 'Bruker SHELXTL'
_computing_structure_refinement 'SHELXL-97 (Sheldrick, 1997)'
_computing_structure_solution 'SHELXS-97 (Sheldrick, 1990)'
_diffrn_ambient_temperature 150(2)
_diffrn_measured_fraction_theta_full 0.993
_diffrn_measured_fraction_theta_max 0.993
_diffrn_measurement_device_type 'CCD area detector'
_diffrn_measurement_method 'phi and omega scans'
_diffrn_radiation_monochromator graphite
_diffrn_radiation_source 'fine-focus sealed tube'
_diffrn_radiation_type MoK\a
_diffrn_radiation_wavelength 0.71073
_diffrn_reflns_av_R_equivalents 0.1077
_diffrn_reflns_av_sigmaI/netI 0.1633
_diffrn_reflns_limit_h_max 8
_diffrn_reflns_limit_h_min -8
_diffrn_reflns_limit_k_max 10
_diffrn_reflns_limit_k_min -10
_diffrn_reflns_limit_l_max 15
_diffrn_reflns_limit_l_min -15
_diffrn_reflns_number 5929
_diffrn_reflns_theta_full 25.00
_diffrn_reflns_theta_max 25.00
_diffrn_reflns_theta_min 1.55
_exptl_absorpt_coefficient_mu 0.116
_exptl_absorpt_correction_type none
_exptl_crystal_colour colourless
_exptl_crystal_density_diffrn 1.365
_exptl_crystal_density_method 'not measured'
_exptl_crystal_description block
_exptl_crystal_F_000 352
_exptl_crystal_size_max 0.14
_exptl_crystal_size_mid 0.12
_exptl_crystal_size_min 0.06
_refine_diff_density_max 0.372
_refine_diff_density_min -0.201
_refine_diff_density_rms 0.050
_refine_ls_extinction_method none
_refine_ls_goodness_of_fit_ref 0.887
_refine_ls_hydrogen_treatment mixed
_refine_ls_matrix_type full
_refine_ls_number_parameters 237
_refine_ls_number_reflns 2833
_refine_ls_number_restraints 0
_refine_ls_restrained_S_all 0.887
_refine_ls_R_factor_all 0.1780
_refine_ls_R_factor_gt 0.0718
_refine_ls_shift/su_max 0.001
_refine_ls_shift/su_mean 0.000
_refine_ls_structure_factor_coef Fsqd
_refine_ls_weighting_details 'calc w=1/[\s^2^(Fo^2^)+(0.0598P)^2^+0.0000P] where P=(Fo^2^+2Fc^2^)/3'
_refine_ls_weighting_scheme calc
_refine_ls_wR_factor_gt 0.1506
_refine_ls_wR_factor_ref 0.1912
_reflns_number_gt 1140
_reflns_number_total 2833
_reflns_threshold_expression >2sigma(I)
_cod_data_source_file b314314g.txt
_cod_data_source_block 13b
_cod_depositor_comments
;
The following automatic conversions were performed:
'_symmetry_cell_setting' value 'Triclinic' changed to 'triclinic'
according to '/home/saulius/struct/CIF-dictionaries/cif_core.dic'
dictionary named 'cif_core.dic' version 2.4.1 from 2010-06-29.

Automatic conversion script
Id: cif_fix_enum 1527 2010-12-29 10:47:43Z saulius 
;
_cod_original_sg_symbol_H-M P-1
_cod_database_code 7150336

loop_
_symmetry_equiv_pos_as_xyz
'x, y, z'
'-x, -y, -z'

loop_
_atom_site_label
_atom_site_type_symbol
_atom_site_fract_x
_atom_site_fract_y
_atom_site_fract_z
_atom_site_U_iso_or_equiv
_atom_site_adp_type
_atom_site_occupancy
_atom_site_symmetry_multiplicity
_atom_site_calc_flag
_atom_site_refinement_flags
_atom_site_disorder_assembly
_atom_site_disorder_group
F1 F 0.4924(4) 0.7849(3) 0.9204(2) 0.0670(9) Uani 1 1 d . C .
F2 F 0.4071(4) 0.9717(3) 0.8438(2) 0.0650(9) Uani 1 1 d . C .
N1 N 0.4590(7) 0.4202(5) 0.7724(4) 0.0768(16) Uani 1 1 d . . .
O1 O 0.8137(5) 1.0081(4) 0.8204(3) 0.0565(10) Uani 1 1 d . C .
O2 O 0.4676(5) 0.9526(5) 0.6514(3) 0.0739(12) Uani 1 1 d . C .
O3 O 0.5202(6) 0.7123(4) 0.5900(3) 0.0773(13) Uani 1 1 d . B .
O4 O 0.6209(5) 0.6333(4) 0.7627(2) 0.0481(9) Uani 1 1 d . . .
O5 O 0.2955(5) 0.6274(4) 0.7417(3) 0.0760(13) Uani 1 1 d . . .
C1 C 0.8393(8) 0.8571(6) 0.7754(4) 0.0552(15) Uani 1 1 d . . .
C2 C 0.6207(7) 0.7918(6) 0.7605(4) 0.0452(13) Uani 1 1 d . C .
C3 C 0.5574(8) 0.8830(6) 0.8601(4) 0.0498(14) Uani 1 1 d . . .
C4 C 0.7356(8) 0.9732(6) 0.9079(4) 0.0593(15) Uani 1 1 d . C .
H4 H 0.7152 1.0631 0.9593 0.071 Uiso 1 1 calc R . .
C5 C 0.8738(8) 0.8605(6) 0.9451(4) 0.0628(16) Uani 1 1 d . . .
H5 H 0.9083 0.8448 1.0133 0.075 Uiso 1 1 calc R C .
C6 C 0.9359(8) 0.7891(6) 0.8641(4) 0.0572(15) Uani 1 1 d . C .
H6 H 1.0246 0.7098 0.8612 0.069 Uiso 1 1 calc R . .
C7 C 0.9366(8) 0.8469(6) 0.6825(4) 0.0759(18) Uani 1 1 d . C .
H7A H 0.8623 0.8996 0.6326 0.114 Uiso 1 1 calc R . .
H7B H 0.9445 0.7394 0.6539 0.114 Uiso 1 1 calc R . .
H7C H 1.0676 0.8948 0.6993 0.114 Uiso 1 1 calc R . .
C8 C 0.5194(7) 0.8290(7) 0.6628(4) 0.0534(14) Uani 1 1 d . . .
C9 C 0.4418(13) 0.7351(10) 0.4878(5) 0.126(3) Uani 1 1 d . . .
H9A H 0.5008 0.8306 0.4720 0.151 Uiso 1 1 calc R A 1
H9B H 0.4769 0.6497 0.4381 0.151 Uiso 1 1 calc R A 1
C10 C 0.247(3) 0.7431(19) 0.4782(17) 0.089(6) Uani 0.50 1 d P B 1
H10A H 0.1873 0.6464 0.4898 0.133 Uiso 0.50 1 d PR B 1
H10B H 0.2008 0.7625 0.4096 0.133 Uiso 0.50 1 d PR B 1
H10C H 0.2112 0.8262 0.5282 0.133 Uiso 0.50 1 d PR B 1
C10' C 0.230(3) 0.627(2) 0.4713(16) 0.134(10) Uani 0.50 1 d P B 2
H10D H 0.1401 0.6762 0.5156 0.201 Uiso 0.50 1 d PR B 2
H10E H 0.2560 0.5257 0.4886 0.201 Uiso 0.50 1 d PR B 2
H10F H 0.1726 0.6179 0.4003 0.201 Uiso 0.50 1 d PR B 2
C11 C 0.4424(9) 0.5620(6) 0.7575(4) 0.0592(15) Uani 1 1 d . C .
C12 C 0.6411(8) 0.3531(6) 0.7997(4) 0.0648(17) Uani 1 1 d . C .
H12A H 0.7397 0.3881 0.7592 0.078 Uiso 1 1 calc R . .
H12B H 0.6241 0.2407 0.7828 0.078 Uiso 1 1 calc R . .
C13 C 0.7122(9) 0.3946(7) 0.9101(5) 0.083(2) Uani 1 1 d . . .
H13A H 0.7385 0.5053 0.9263 0.125 Uiso 1 1 calc R C .
H13B H 0.8316 0.3426 0.9260 0.125 Uiso 1 1 calc R . .
H13C H 0.6133 0.3632 0.9506 0.125 Uiso 1 1 calc R . .
C14 C 0.279(4) 0.340(3) 0.795(2) 0.076(6) Uani 0.50 1 d P C 1
H14A H 0.3153 0.2737 0.8466 0.091 Uiso 0.50 1 calc PR C 1
H14B H 0.1930 0.4170 0.8239 0.091 Uiso 0.50 1 calc PR C 1
C15 C 0.175(2) 0.2501(16) 0.7088(15) 0.095(7) Uani 0.50 1 d P C 1
H15A H 0.1620 0.3082 0.6518 0.142 Uiso 0.50 1 d PR C 1
H15B H 0.0459 0.2217 0.7251 0.142 Uiso 0.50 1 d PR C 1
H15C H 0.2442 0.1576 0.6902 0.142 Uiso 0.50 1 d PR C 1
C14' C 0.283(3) 0.312(2) 0.7306(14) 0.078(6) Uani 0.50 1 d P C 2
H14C H 0.1959 0.3517 0.6781 0.093 Uiso 0.50 1 calc PR C 2
H14D H 0.3204 0.2078 0.7043 0.093 Uiso 0.50 1 calc PR C 2
C15' C 0.203(4) 0.318(3) 0.827(2) 0.089(7) Uani 0.50 1 d P C 2
H15D H 0.3002 0.2883 0.8782 0.134 Uiso 0.50 1 d PR C 2
H15E H 0.0885 0.2484 0.8177 0.134 Uiso 0.50 1 d PR C 2
H15F H 0.1666 0.4226 0.8489 0.134 Uiso 0.50 1 d PR C 2

loop_
_atom_site_aniso_label
_atom_site_aniso_U_11
_atom_site_aniso_U_22
_atom_site_aniso_U_33
_atom_site_aniso_U_23
_atom_site_aniso_U_13
_atom_site_aniso_U_12
F1 0.071(2) 0.066(2) 0.071(2) 0.0221(17) 0.0243(17) 0.0119(17)
F2 0.058(2) 0.065(2) 0.076(2) 0.0133(17) 0.0135(16) 0.0262(16)
N1 0.046(3) 0.042(3) 0.144(5) 0.028(3) -0.001(3) 0.003(3)
O1 0.053(2) 0.045(2) 0.075(3) 0.0155(19) 0.011(2) 0.0071(18)
O2 0.082(3) 0.085(3) 0.062(3) 0.032(2) 0.008(2) 0.038(2)
O3 0.104(3) 0.079(3) 0.046(2) 0.008(2) -0.003(2) 0.025(3)
O4 0.042(2) 0.044(2) 0.059(2) 0.0115(17) 0.0022(17) 0.0060(17)
O5 0.046(2) 0.058(3) 0.128(4) 0.031(2) 0.004(2) 0.018(2)
C1 0.055(4) 0.051(4) 0.061(4) 0.012(3) 0.004(3) 0.016(3)
C2 0.042(3) 0.047(3) 0.049(3) 0.016(3) -0.001(3) 0.008(3)
C3 0.052(4) 0.042(3) 0.063(4) 0.023(3) 0.016(3) 0.016(3)
C4 0.059(4) 0.057(4) 0.062(4) 0.006(3) 0.007(3) 0.006(3)
C5 0.065(4) 0.064(4) 0.059(4) 0.013(3) -0.004(3) 0.021(3)
C6 0.054(4) 0.048(3) 0.067(4) 0.012(3) -0.012(3) 0.006(3)
C7 0.065(4) 0.086(5) 0.089(5) 0.030(4) 0.035(4) 0.028(3)
C8 0.047(3) 0.060(4) 0.056(4) 0.015(3) 0.006(3) 0.011(3)
C9 0.154(8) 0.173(9) 0.050(5) 0.019(5) -0.010(5) 0.063(7)
C10 0.065(11) 0.124(16) 0.071(11) -0.005(12) -0.001(8) 0.014(13)
C10' 0.080(13) 0.24(3) 0.055(10) -0.027(19) -0.034(8) 0.03(2)
C11 0.053(4) 0.044(4) 0.079(4) 0.008(3) 0.002(3) 0.007(3)
C12 0.060(4) 0.048(4) 0.090(5) 0.017(3) 0.008(3) 0.021(3)
C13 0.093(5) 0.079(5) 0.087(5) 0.038(4) 0.016(4) 0.018(4)
C14 0.080(18) 0.058(12) 0.10(2) 0.033(14) 0.028(17) 0.028(13)
C15 0.047(10) 0.054(10) 0.17(2) -0.001(10) -0.032(10) 0.004(7)
C14' 0.095(15) 0.083(13) 0.046(10) -0.014(10) -0.002(13) 0.001(10)
C15' 0.10(2) 0.084(14) 0.094(18) 0.037(12) 0.026(13) 0.032(14)

loop_
_atom_type_symbol
_atom_type_description
_atom_type_scat_dispersion_real
_atom_type_scat_dispersion_imag
_atom_type_scat_source
C C 0.0033 0.0016 'International Tables Vol C Tables 4.2.6.8 and 6.1.1.4'
H H 0.0000 0.0000 'International Tables Vol C Tables 4.2.6.8 and 6.1.1.4'
N N 0.0061 0.0033 'International Tables Vol C Tables 4.2.6.8 and 6.1.1.4'
O O 0.0106 0.0060 'International Tables Vol C Tables 4.2.6.8 and 6.1.1.4'
F F 0.0171 0.0103 'International Tables Vol C Tables 4.2.6.8 and 6.1.1.4'

loop_
_geom_angle_atom_site_label_1
_geom_angle_atom_site_label_2
_geom_angle_atom_site_label_3
_geom_angle
_geom_angle_site_symmetry_1
_geom_angle_site_symmetry_3
_geom_angle_publ_flag
C11 N1 C12 124.5(5) . . ?
C11 N1 C14 116.0(10) . . ?
C12 N1 C14 116.6(10) . . ?
C11 N1 C14' 115.8(9) . . ?
C12 N1 C14' 117.6(8) . . ?
C14 N1 C14' 33.1(11) . . ?
C1 O1 C4 97.8(4) . . ?
C8 O3 C9 116.8(5) . . ?
C11 O4 C2 115.2(4) . . ?
O1 C1 C7 113.9(5) . . ?
O1 C1 C6 102.0(4) . . ?
C7 C1 C6 117.9(5) . . ?
O1 C1 C2 99.6(4) . . ?
C7 C1 C2 115.9(4) . . ?
C6 C1 C2 105.1(4) . . ?
O4 C2 C8 112.3(4) . . ?
O4 C2 C3 112.5(4) . . ?
C8 C2 C3 115.5(4) . . ?
O4 C2 C1 108.2(4) . . ?
C8 C2 C1 109.6(4) . . ?
C3 C2 C1 97.4(4) . . ?
F2 C3 F1 103.9(4) . . ?
F2 C3 C4 112.1(4) . . ?
F1 C3 C4 112.7(4) . . ?
F2 C3 C2 114.1(4) . . ?
F1 C3 C2 110.5(4) . . ?
C4 C3 C2 103.7(4) . . ?
O1 C4 C3 100.3(4) . . ?
O1 C4 C5 102.4(4) . . ?
C3 C4 C5 106.2(4) . . ?
C6 C5 C4 105.5(5) . . ?
C5 C6 C1 106.5(5) . . ?
O2 C8 O3 125.5(5) . . ?
O2 C8 C2 123.9(5) . . ?
O3 C8 C2 110.1(5) . . ?
C10 C9 O3 112.0(11) . . ?
C10 C9 C10' 36.8(10) . . ?
O3 C9 C10' 101.1(9) . . ?
O5 C11 N1 127.7(6) . . ?
O5 C11 O4 121.9(5) . . ?
N1 C11 O4 110.4(5) . . ?
N1 C12 C13 112.2(5) . . ?
C15 C14 N1 114(2) . . ?
C15' C14' N1 95.5(19) . . ?

loop_
_geom_bond_atom_site_label_1
_geom_bond_atom_site_label_2
_geom_bond_distance
_geom_bond_site_symmetry_2
_geom_bond_publ_flag
F1 C3 1.369(5) . ?
F2 C3 1.346(5) . ?
N1 C11 1.309(6) . ?
N1 C12 1.449(6) . ?
N1 C14 1.50(2) . ?
N1 C14' 1.53(2) . ?
O1 C1 1.412(5) . ?
O1 C4 1.416(6) . ?
O2 C8 1.190(6) . ?
O3 C8 1.315(6) . ?
O3 C9 1.460(6) . ?
O4 C11 1.364(6) . ?
O4 C2 1.410(5) . ?
O5 C11 1.204(6) . ?
C1 C7 1.475(7) . ?
C1 C6 1.511(7) . ?
C1 C2 1.588(7) . ?
C2 C8 1.500(7) . ?
C2 C3 1.572(7) . ?
C3 C4 1.480(7) . ?
C4 C5 1.507(7) . ?
C5 C6 1.300(7) . ?
C9 C10 1.35(2) . ?
C9 C10' 1.70(2) . ?
C12 C13 1.494(7) . ?
C14 C15 1.41(4) . ?
C14' C15' 1.45(3) . ?
